data_4339128
loop_
_publ_author_name
'Fedin, Matvey'
'Veber, Sergey'
'Gromov, Igor'
'Maryunina, Ksenia'
'Fokin, Sergey'
'Romanenko, Galina'
'Sagdeev, Renad'
'Ovcharenko, Victor'
'Bagryanskaya, Elena'

_publ_section_title
;
 Thermally induced spin transitions in nitroxide-copper(II)-nitroxide spin
 triads studied by EPR.
;
_journal_issue 26
_journal_name_full 'Inorganic chemistry'
_journal_page_first 11405
_journal_page_last 11415
_journal_paper_doi 10.1021/ic7014385
_journal_volume 46
_journal_year 2007
_chemical_formula_sum 'C22 H21 Cu F12 N4 O6'
_chemical_formula_weight 728.97
_chemical_name_systematic
; 
 ? 
;
_space_group_IT_number 15
_symmetry_cell_setting monoclinic
_symmetry_space_group_name_Hall '-C 2yc'
_symmetry_space_group_name_H-M 'C 1 2/c 1'
_atom_sites_solution_hydrogens geom
_atom_sites_solution_primary direct
_atom_sites_solution_secondary difmap
_audit_creation_method SHELXL-97
_cell_angle_alpha 90.00
_cell_angle_beta 121.48(3)
_cell_angle_gamma 90.00
_cell_formula_units_Z 8
_cell_length_a 29.552(6)
_cell_length_b 9.5122(19)
_cell_length_c 24.428(5)
_cell_measurement_temperature 208(2)
_cell_volume 5856(3)
_computing_cell_refinement 'Bruker SMART'
_computing_data_collection 'Bruker SMART'
_computing_data_reduction 'Bruker SAINT'
_computing_molecular_graphics 'Bruker SHELXTL'
_computing_publication_material 'Bruker SHELXTL'
_computing_structure_refinement 'SHELXL-97 (Sheldrick, 1997)'
_computing_structure_solution 'SHELXS-97 (Sheldrick, 1990)'
_diffrn_ambient_temperature 208(2)
_diffrn_measured_fraction_theta_full 0.945
_diffrn_measured_fraction_theta_max 0.945
_diffrn_measurement_device_type 'CCD area detector'
_diffrn_measurement_method 'phi and omega scans'
_diffrn_radiation_monochromator graphite
_diffrn_radiation_source 'fine-focus sealed tube'
_diffrn_radiation_type MoK\a
_diffrn_radiation_wavelength 0.71073
_diffrn_reflns_av_R_equivalents 0.0232
_diffrn_reflns_av_sigmaI/netI 0.0294
_diffrn_reflns_limit_h_max 37
_diffrn_reflns_limit_h_min -30
_diffrn_reflns_limit_k_max 12
_diffrn_reflns_limit_k_min -12
_diffrn_reflns_limit_l_max 21
_diffrn_reflns_limit_l_min -32
_diffrn_reflns_number 17339
_diffrn_reflns_theta_full 28.25
_diffrn_reflns_theta_max 28.25
_diffrn_reflns_theta_min 1.62
_exptl_absorpt_coefficient_mu 0.866
_exptl_absorpt_correction_type none
_exptl_crystal_density_diffrn 1.654
_exptl_crystal_density_method 'not measured'
_exptl_crystal_F_000 2928
_refine_diff_density_max 0.484
_refine_diff_density_min -0.251
_refine_diff_density_rms 0.080
_refine_ls_extinction_coef 0.00000(13)
_refine_ls_extinction_expression Fc^*^=kFc[1+0.001xFc^2^\l^3^/sin(2\q)]^-1/4^
_refine_ls_extinction_method SHELXL
_refine_ls_goodness_of_fit_ref 1.050
_refine_ls_hydrogen_treatment mixed
_refine_ls_matrix_type full
_refine_ls_number_parameters 602
_refine_ls_number_reflns 6865
_refine_ls_number_restraints 0
_refine_ls_restrained_S_all 1.050
_refine_ls_R_factor_all 0.0483
_refine_ls_R_factor_gt 0.0407
_refine_ls_shift/su_max 12.015
_refine_ls_shift/su_mean 0.022
_refine_ls_structure_factor_coef Fsqd
_refine_ls_weighting_details 'calc w=1/[\s^2^(Fo^2^)+(0.0764P)^2^+0.6903P] where P=(Fo^2^+2Fc^2^)/3'
_refine_ls_weighting_scheme calc
_refine_ls_wR_factor_gt 0.1075
_refine_ls_wR_factor_ref 0.1157
_reflns_number_gt 5756
_reflns_number_total 6865
_reflns_threshold_expression >2sigma(I)
_cod_data_source_file ic7014385-file002.cif
_cod_data_source_block et208b
_cod_depositor_comments
;
The following automatic conversions were performed:

'_symmetry_cell_setting' value 'Monoclinic' changed to 'monoclinic'
according to
/usr/data/users/saulius/automatic-downloads/retrospective/ACS/lib/dictionaries/cif_core.dic
dictionary named 'cif_core.dic' version 2.4.2 from 2011-04-26.

Automatic conversion script
Id: cif_fix_values 2281 2013-09-26 08:29:07Z andrius 
;
_cod_original_cell_volume 5856(2)
_cod_original_sg_symbol_H-M C2/c
_cod_database_code 4339128

loop_
_symmetry_equiv_pos_as_xyz
'x, y, z'
'-x, y, -z+1/2'
'x+1/2, y+1/2, z'
'-x+1/2, y+1/2, -z+1/2'
'-x, -y, -z'
'x, -y, z-1/2'
'-x+1/2, -y+1/2, -z'
'x+1/2, -y+1/2, z-1/2'

loop_
_atom_site_label
_atom_site_type_symbol
_atom_site_fract_x
_atom_site_fract_y
_atom_site_fract_z
_atom_site_U_iso_or_equiv
_atom_site_adp_type
_atom_site_occupancy
_atom_site_symmetry_multiplicity
_atom_site_calc_flag
_atom_site_refinement_flags
Cu1 Cu 0.2500 0.7500 0.0000 0.02922(10) Uani 1 2 d S
O1 O 0.31452(6) 0.83428(14) 0.09482(7) 0.0454(3) Uani 1 1 d .
C1 C 0.36780(13) 1.0078(3) 0.16916(13) 0.0706(8) Uani 1 1 d .
F1 F 0.3971(3) 0.9141(6) 0.2065(2) 0.0932(17) Uani 0.50 1 d P
F2 F 0.3361(3) 1.0419(7) 0.1934(3) 0.0941(19) Uani 0.50 1 d P
F3 F 0.3936(4) 1.1158(10) 0.1750(4) 0.132(5) Uani 0.50 1 d P
F1A F 0.3605(6) 0.9596(15) 0.2079(4) 0.241(8) Uani 0.50 1 d P
F2A F 0.3794(4) 1.1388(7) 0.1758(4) 0.101(3) Uani 0.50 1 d P
F3A F 0.4185(3) 0.9566(13) 0.1865(4) 0.174(4) Uani 0.50 1 d P
C2 C 0.33064(8) 0.9559(2) 0.09970(10) 0.0429(4) Uani 1 1 d .
C3 C 0.31877(9) 1.0531(2) 0.05111(10) 0.0469(5) Uani 1 1 d .
H3A H 0.3340(9) 1.139(3) 0.0602(11) 0.046(6) Uiso 1 1 d .
C4 C 0.28511(8) 1.0258(2) -0.01336(10) 0.0405(4) Uani 1 1 d .
C5 C 0.27542(12) 1.1464(2) -0.05961(12) 0.0576(6) Uani 1 1 d .
F4 F 0.2215(3) 1.1566(9) -0.1061(4) 0.0571(12) Uani 0.50 1 d P
F5 F 0.2834(3) 1.2749(7) -0.0318(4) 0.0528(11) Uani 0.50 1 d P
F6 F 0.3068(5) 1.1445(10) -0.0796(5) 0.179(5) Uani 0.50 1 d P
F4A F 0.2309(5) 1.1532(13) -0.1032(6) 0.132(5) Uani 0.50 1 d P
F5A F 0.2937(4) 1.2632(9) -0.0333(5) 0.135(4) Uani 0.50 1 d P
F6A F 0.2998(3) 1.1133(9) -0.0927(3) 0.085(2) Uani 0.50 1 d P
O2 O 0.26044(5) 0.91529(13) -0.04106(6) 0.0373(3) Uani 1 1 d .
Cu2 Cu 0.0000 1.0000 0.0000 0.03634(11) Uani 1 2 d S
O3 O -0.00060(6) 0.90806(17) 0.07371(7) 0.0508(4) Uani 1 1 d .
C6 C 0.00004(13) 0.7356(4) 0.14099(16) 0.0744(8) Uani 1 1 d .
F7 F 0.0171(5) 0.8344(10) 0.1888(6) 0.085(2) Uani 0.50 1 d P
F8 F 0.0183(7) 0.602(2) 0.1579(8) 0.149(6) Uani 0.50 1 d P
F9 F -0.0540(5) 0.738(2) 0.1132(8) 0.098(3) Uani 0.50 1 d P
F7A F 0.0196(6) 0.8037(15) 0.1915(6) 0.145(5) Uani 0.50 1 d P
F8A F 0.0200(4) 0.6167(13) 0.1709(6) 0.0849(19) Uani 0.50 1 d P
F9A F -0.0482(6) 0.708(2) 0.1156(7) 0.113(5) Uani 0.50 1 d P
C7 C 0.01354(8) 0.7852(3) 0.09189(11) 0.0536(5) Uani 1 1 d .
C8 C 0.03839(10) 0.6926(3) 0.07197(14) 0.0614(6) Uani 1 1 d .
H8A H 0.0478(12) 0.610(4) 0.0893(16) 0.085(10) Uiso 1 1 d .
C9 C 0.04870(8) 0.7271(2) 0.02440(13) 0.0528(5) Uani 1 1 d .
C10 C 0.07367(16) 0.6167(3) 0.0027(2) 0.0921(12) Uani 1 1 d .
F10 F 0.0761(4) 0.4930(9) 0.0265(6) 0.087(3) Uani 0.50 1 d P
F11 F 0.1125(2) 0.6572(6) 0.0009(4) 0.0813(18) Uani 0.50 1 d P
F12 F 0.03679(17) 0.5932(5) -0.0650(2) 0.0783(13) Uani 0.50 1 d P
F10A F 0.1322(2) 0.6268(6) 0.0578(6) 0.204(5) Uani 0.50 1 d P
F11A F 0.0782(7) 0.6403(10) -0.0385(8) 0.287(10) Uani 0.50 1 d P
F12A F 0.0702(4) 0.4896(10) 0.0151(6) 0.093(3) Uani 0.50 1 d P
O4 O 0.03936(5) 0.84015(15) -0.00545(7) 0.0464(3) Uani 1 1 d .
O01 O 0.07431(5) 1.13003(16) 0.05774(6) 0.0449(3) Uani 1 1 d .
N1 N 0.11536(7) 1.09266(17) 0.11237(8) 0.0405(4) Uani 1 1 d .
C01 C 0.12631(9) 1.1549(2) 0.17476(9) 0.0449(5) Uani 1 1 d .
C011 C 0.14680(12) 1.3037(3) 0.17678(13) 0.0566(6) Uani 1 1 d .
H01A H 0.1180(13) 1.349(3) 0.1417(16) 0.083(10) Uiso 1 1 d .
H01B H 0.1772(11) 1.304(3) 0.1726(13) 0.058(7) Uiso 1 1 d .
H01C H 0.1503(11) 1.347(3) 0.2128(15) 0.068(8) Uiso 1 1 d .
C012 C 0.07600(11) 1.1588(3) 0.17716(14) 0.0612(6) Uani 1 1 d .
H01D H 0.0466(15) 1.234(4) 0.1414(19) 0.100(11) Uiso 1 1 d .
H01E H 0.0819(12) 1.198(3) 0.2166(16) 0.082(9) Uiso 1 1 d .
H01F H 0.0591(11) 1.078(3) 0.1712(13) 0.061(8) Uiso 1 1 d .
C02 C 0.16992(9) 1.0525(2) 0.22253(9) 0.0464(5) Uani 1 1 d .
C021 C 0.14828(13) 0.9208(3) 0.23677(13) 0.0607(6) Uani 1 1 d .
H02A H 0.1769(11) 0.858(3) 0.2588(14) 0.064(8) Uiso 1 1 d .
H02B H 0.1208(10) 0.880(3) 0.1976(14) 0.057(7) Uiso 1 1 d .
H02C H 0.1329(13) 0.946(4) 0.2634(17) 0.087(10) Uiso 1 1 d .
C022 C 0.21333(12) 1.1198(3) 0.28438(12) 0.0616(6) Uani 1 1 d .
H02D H 0.2379(12) 1.051(3) 0.3082(15) 0.069(8) Uiso 1 1 d .
H02E H 0.1966(11) 1.151(3) 0.3072(15) 0.070(8) Uiso 1 1 d .
H02F H 0.2296(9) 1.199(3) 0.2753(11) 0.050(6) Uiso 1 1 d .
N2 N 0.19225(7) 1.00475(17) 0.18269(8) 0.0446(4) Uani 1 1 d .
O02 O 0.23647(6) 0.9421(2) 0.20663(7) 0.0617(4) Uani 1 1 d .
C03 C 0.15676(8) 1.0201(2) 0.11935(9) 0.0377(4) Uani 1 1 d .
C04 C 0.16340(7) 0.97116(19) 0.06845(9) 0.0357(4) Uani 1 1 d .
C05 C 0.20360(8) 0.8862(2) 0.07239(9) 0.0381(4) Uani 1 1 d .
H05A H 0.2327(10) 0.844(3) 0.1101(13) 0.054(7) Uiso 1 1 d .
N3 N 0.19758(6) 0.86786(16) 0.01513(7) 0.0366(3) Uani 1 1 d .
N4 N 0.15301(6) 0.94227(17) -0.02659(7) 0.0367(3) Uani 1 1 d .
C041 C 0.13279(9) 0.9517(3) -0.09549(9) 0.0477(5) Uani 1 1 d .
H04A H 0.1573(9) 0.907(2) -0.1047(11) 0.046(6) Uiso 1 1 d .
H04B H 0.1280(9) 1.045(3) -0.1064(12) 0.050(6) Uiso 1 1 d .
C042 C 0.07933(11) 0.8816(5) -0.13492(14) 0.0790(10) Uani 1 1 d .
H04C H 0.0662(13) 0.895(3) -0.1804(18) 0.088(10) Uiso 1 1 d .
H04D H 0.0528(12) 0.921(3) -0.1280(15) 0.079(9) Uiso 1 1 d .
H04E H 0.0822(16) 0.770(4) -0.125(2) 0.109(14) Uiso 1 1 d .
C06 C 0.13175(8) 1.0042(2) 0.00386(9) 0.0386(4) Uani 1 1 d .
H06A H 0.1025(8) 1.065(2) -0.0172(11) 0.042(6) Uiso 1 1 d .

loop_
_atom_site_aniso_label
_atom_site_aniso_U_11
_atom_site_aniso_U_22
_atom_site_aniso_U_33
_atom_site_aniso_U_23
_atom_site_aniso_U_13
_atom_site_aniso_U_12
Cu1 0.03417(16) 0.02674(16) 0.03196(17) -0.00127(10) 0.02090(13) -0.00198(10)
O1 0.0507(8) 0.0395(8) 0.0521(8) 0.0056(6) 0.0311(7) 0.0011(6)
C1 0.0807(19) 0.0749(19) 0.0448(13) 0.0034(12) 0.0247(13) -0.0178(14)
F1 0.087(4) 0.113(4) 0.046(2) 0.027(2) 0.011(2) 0.021(3)
F2 0.110(3) 0.131(5) 0.054(3) -0.026(3) 0.051(2) -0.006(3)
F3 0.148(7) 0.185(9) 0.044(3) -0.016(4) 0.035(4) -0.127(7)
F1A 0.37(2) 0.301(16) 0.069(5) -0.057(7) 0.128(10) -0.249(14)
F2A 0.137(6) 0.063(3) 0.061(3) -0.026(2) 0.023(3) -0.007(3)
F3A 0.081(4) 0.215(9) 0.122(6) -0.067(6) -0.019(4) 0.034(5)
C2 0.0430(10) 0.0461(11) 0.0432(11) 0.0003(8) 0.0251(9) -0.0043(8)
C3 0.0595(12) 0.0396(11) 0.0408(11) -0.0046(8) 0.0256(10) -0.0156(9)
C4 0.0499(11) 0.0343(9) 0.0457(11) -0.0013(8) 0.0309(9) -0.0048(8)
C5 0.0835(17) 0.0457(12) 0.0465(13) 0.0010(10) 0.0361(13) -0.0116(12)
F4 0.066(2) 0.046(3) 0.046(3) 0.008(2) 0.019(2) -0.0017(18)
F5 0.082(2) 0.0270(19) 0.063(3) 0.0040(16) 0.047(2) 0.0025(16)
F6 0.350(14) 0.093(4) 0.282(11) 0.099(6) 0.297(12) 0.109(6)
F4A 0.149(9) 0.071(5) 0.088(5) 0.031(4) 0.001(5) 0.007(5)
F5A 0.216(10) 0.070(5) 0.074(4) -0.002(3) 0.043(6) -0.082(5)
F6A 0.100(3) 0.119(5) 0.064(2) 0.022(2) 0.062(2) -0.009(3)
O2 0.0436(7) 0.0344(6) 0.0392(7) -0.0035(5) 0.0254(6) -0.0041(5)
Cu2 0.03266(17) 0.04098(19) 0.03166(18) 0.00340(12) 0.01420(14) 0.00122(12)
O3 0.0438(8) 0.0564(9) 0.0434(8) -0.0020(7) 0.0166(6) -0.0037(6)
C6 0.0661(17) 0.087(2) 0.0644(18) 0.0173(15) 0.0303(15) -0.0078(15)
F7 0.137(6) 0.078(3) 0.072(4) -0.007(2) 0.077(5) -0.026(3)
F8 0.219(11) 0.151(10) 0.134(11) 0.072(8) 0.131(9) 0.037(7)
F9 0.054(3) 0.134(6) 0.117(6) 0.057(5) 0.053(4) 0.005(3)
F7A 0.139(8) 0.221(13) 0.060(5) -0.017(7) 0.041(5) -0.053(8)
F8A 0.111(5) 0.083(4) 0.068(3) 0.032(3) 0.051(3) 0.009(3)
F9A 0.092(8) 0.167(12) 0.083(6) 0.010(6) 0.048(5) -0.038(7)
C7 0.0382(10) 0.0657(14) 0.0437(12) 0.0050(10) 0.0122(9) -0.0098(10)
C8 0.0547(13) 0.0491(13) 0.0767(17) 0.0181(12) 0.0318(13) 0.0016(10)
C9 0.0412(10) 0.0411(11) 0.0747(16) 0.0005(10) 0.0292(11) -0.0049(8)
C10 0.113(3) 0.0428(15) 0.166(4) 0.0087(19) 0.105(3) 0.0059(15)
F10 0.115(5) 0.043(4) 0.101(4) 0.027(3) 0.054(4) 0.030(4)
F11 0.078(3) 0.049(2) 0.155(5) -0.027(3) 0.087(3) -0.018(2)
F12 0.098(3) 0.063(2) 0.062(2) -0.0239(17) 0.034(2) -0.0075(18)
F10A 0.084(4) 0.082(4) 0.450(15) -0.060(7) 0.142(7) -0.007(3)
F11A 0.59(3) 0.121(9) 0.43(3) 0.114(11) 0.46(3) 0.163(14)
F12A 0.092(4) 0.050(4) 0.156(8) -0.030(4) 0.078(5) -0.026(3)
O4 0.0417(7) 0.0425(8) 0.0565(9) 0.0004(6) 0.0266(7) -0.0021(6)
O01 0.0469(7) 0.0505(8) 0.0353(7) 0.0034(6) 0.0202(6) 0.0049(6)
N1 0.0475(9) 0.0445(9) 0.0317(8) -0.0010(6) 0.0222(7) 0.0006(7)
C01 0.0562(11) 0.0507(12) 0.0345(9) -0.0060(8) 0.0283(9) -0.0032(9)
C011 0.0788(17) 0.0470(12) 0.0525(14) -0.0075(11) 0.0403(14) -0.0023(12)
C012 0.0692(15) 0.0744(18) 0.0551(14) -0.0115(13) 0.0431(13) -0.0022(13)
C02 0.0594(12) 0.0495(11) 0.0325(9) -0.0042(8) 0.0255(9) -0.0072(9)
C021 0.0796(17) 0.0597(15) 0.0455(13) 0.0030(11) 0.0345(13) -0.0115(13)
C022 0.0709(16) 0.0717(17) 0.0357(11) -0.0092(11) 0.0233(12) -0.0121(14)
N2 0.0521(10) 0.0470(10) 0.0324(8) -0.0013(6) 0.0204(8) 0.0004(7)
O02 0.0540(9) 0.0784(11) 0.0387(8) 0.0028(8) 0.0145(7) 0.0163(8)
C03 0.0439(10) 0.0391(9) 0.0303(9) 0.0003(7) 0.0196(8) -0.0019(7)
C04 0.0406(9) 0.0371(9) 0.0310(9) -0.0012(7) 0.0198(8) -0.0048(7)
C05 0.0399(9) 0.0429(10) 0.0329(9) 0.0016(7) 0.0200(8) -0.0012(8)
N3 0.0386(8) 0.0395(8) 0.0329(8) 0.0001(6) 0.0195(6) -0.0014(6)
N4 0.0390(8) 0.0424(8) 0.0301(7) -0.0005(6) 0.0189(6) -0.0015(6)
C041 0.0522(12) 0.0617(14) 0.0312(10) 0.0059(9) 0.0232(9) 0.0091(10)
C042 0.0522(14) 0.133(3) 0.0404(14) -0.0205(16) 0.0161(11) -0.0018(16)
C06 0.0408(10) 0.0413(10) 0.0334(9) -0.0015(7) 0.0192(8) -0.0030(7)

loop_
_atom_type_symbol
_atom_type_description
_atom_type_scat_dispersion_real
_atom_type_scat_dispersion_imag
_atom_type_scat_source
C C 0.0033 0.0016 'International Tables Vol C Tables 4.2.6.8 and 6.1.1.4'
H H 0.0000 0.0000 'International Tables Vol C Tables 4.2.6.8 and 6.1.1.4'
N N 0.0061 0.0033 'International Tables Vol C Tables 4.2.6.8 and 6.1.1.4'
O O 0.0106 0.0060 'International Tables Vol C Tables 4.2.6.8 and 6.1.1.4'
F F 0.0171 0.0103 'International Tables Vol C Tables 4.2.6.8 and 6.1.1.4'
Cu Cu 0.3201 1.2651 'International Tables Vol C Tables 4.2.6.8 and 6.1.1.4'

loop_
_geom_angle_atom_site_label_1
_geom_angle_atom_site_label_2
_geom_angle_atom_site_label_3
_geom_angle
_geom_angle_site_symmetry_1
_geom_angle_site_symmetry_3
O2 Cu1 O2 180.00(7) 7_565 .
O2 Cu1 N3 90.60(6) 7_565 .
O2 Cu1 N3 89.40(6) . .
O2 Cu1 N3 89.40(6) 7_565 7_565
O2 Cu1 N3 90.59(6) . 7_565
N3 Cu1 N3 180.0 . 7_565
O2 Cu1 O1 88.05(5) 7_565 7_565
O2 Cu1 O1 91.95(5) . 7_565
N3 Cu1 O1 93.75(6) . 7_565
N3 Cu1 O1 86.26(6) 7_565 7_565
O2 Cu1 O1 91.95(5) 7_565 .
O2 Cu1 O1 88.05(5) . .
N3 Cu1 O1 86.26(6) . .
N3 Cu1 O1 93.74(6) 7_565 .
O1 Cu1 O1 180.0 7_565 .
C2 O1 Cu1 120.83(13) . .
F1A C1 F3 126.3(6) . .
F1A C1 F1 58.5(8) . .
F3 C1 F1 110.9(6) . .
F1A C1 F2A 115.4(7) . .
F3 C1 F2A 22.0(8) . .
F1 C1 F2A 124.4(6) . .
F1A C1 F2 45.0(10) . .
F3 C1 F2 105.5(6) . .
F1 C1 F2 102.8(5) . .
F2A C1 F2 85.0(6) . .
F1A C1 F3A 103.7(9) . .
F3 C1 F3A 76.2(7) . .
F1 C1 F3A 46.4(5) . .
F2A C1 F3A 97.3(6) . .
F2 C1 F3A 143.2(5) . .
F1A C1 C2 116.0(5) . .
F3 C1 C2 115.7(4) . .
F1 C1 C2 113.6(4) . .
F2A C1 C2 116.2(5) . .
F2 C1 C2 107.1(4) . .
F3A C1 C2 104.7(4) . .
F3A F1 F1A 130.4(9) . .
F3A F1 C1 75.1(6) . .
F1A F1 C1 57.5(5) . .
F1A F2 C1 56.0(5) . .
C1 F3 F3A 56.6(5) . .
F2 F1A C1 79.0(9) . .
F2 F1A F1 141.4(9) . .
C1 F1A F1 64.0(6) . .
F1 F3A C1 58.5(5) . .
F1 F3A F3 96.3(7) . .
C1 F3A F3 47.2(4) . .
O1 C2 C3 128.8(2) . .
O1 C2 C1 115.08(19) . .
C3 C2 C1 116.15(19) . .
C4 C3 C2 123.85(19) . .
O2 C4 C3 129.96(19) . .
O2 C4 C5 113.43(19) . .
C3 C4 C5 116.61(18) . .
F4A C5 F6 110.6(9) . .
F4A C5 F5A 113.0(8) . .
F6 C5 F5A 90.2(7) . .
F4A C5 F5 102.7(7) . .
F6 C5 F5 103.8(6) . .
F5A C5 F5 14.5(7) . .
F4A C5 F6A 99.4(7) . .
F6 C5 F6A 17.0(7) . .
F5A C5 F6A 106.7(6) . .
F5 C5 F6A 119.6(5) . .
F4A C5 F4 6.0(9) . .
F6 C5 F4 116.5(6) . .
F5A C5 F4 111.0(6) . .
F5 C5 F4 99.8(5) . .
F6A C5 F4 105.4(4) . .
F4A C5 C4 113.3(6) . .
F6 C5 C4 112.7(5) . .
F5A C5 C4 114.9(5) . .
F5 C5 C4 112.9(4) . .
F6A C5 C4 108.1(4) . .
F4 C5 C4 110.3(4) . .
C5 F6 F5A 44.9(4) . .
C5 F5A F6 44.8(5) . .
C4 O2 Cu1 126.39(13) . .
O4 Cu2 O4 180.0 5_575 .
O4 Cu2 O3 90.37(6) 5_575 5_575
O4 Cu2 O3 89.63(6) . 5_575
O4 Cu2 O3 89.64(6) 5_575 .
O4 Cu2 O3 90.37(6) . .
O3 Cu2 O3 180.0 5_575 .
O4 Cu2 O01 92.82(6) 5_575 5_575
O4 Cu2 O01 87.18(6) . 5_575
O3 Cu2 O01 98.00(6) 5_575 5_575
O3 Cu2 O01 82.00(6) . 5_575
O4 Cu2 O01 87.18(6) 5_575 .
O4 Cu2 O01 92.82(6) . .
O3 Cu2 O01 82.00(6) 5_575 .
O3 Cu2 O01 98.00(6) . .
O01 Cu2 O01 180.0 5_575 .
C7 O3 Cu2 124.80(16) . .
F7A C6 F9A 115.0(11) . .
F7A C6 F8A 93.2(10) . .
F9A C6 F8A 99.2(10) . .
F7A C6 F8 106.4(10) . .
F9A C6 F8 97.1(13) . .
F8A C6 F8 13.9(13) . .
F7A C6 F9 107.4(12) . .
F9A C6 F9 13.3(17) . .
F8A C6 F9 111.3(9) . .
F8 C6 F9 110.2(11) . .
F7A C6 F7 11.8(11) . .
F9A C6 F7 112.5(11) . .
F8A C6 F7 104.9(8) . .
F8 C6 F7 118.1(9) . .
F9 C6 F7 102.9(10) . .
F7A C6 C7 116.5(6) . .
F9A C6 C7 111.9(7) . .
F8A C6 C7 118.8(7) . .
F8 C6 C7 107.6(8) . .
F9 C6 C7 108.7(7) . .
F7 C6 C7 109.1(4) . .
O3 C7 C8 127.8(2) . .
O3 C7 C6 113.3(2) . .
C8 C7 C6 118.9(2) . .
C7 C8 C9 122.2(2) . .
O4 C9 C8 128.0(2) . .
O4 C9 C10 112.9(2) . .
C8 C9 C10 119.0(2) . .
F11A C10 F11 49.2(10) . .
F11A C10 F12A 118.4(9) . .
F11 C10 F12A 120.1(6) . .
F11A C10 F10 125.9(8) . .
F11 C10 F10 117.6(6) . .
F12A C10 F10 10.7(11) . .
F11A C10 F12 50.7(10) . .
F11 C10 F12 99.5(5) . .
F12A C10 F12 91.1(7) . .
F10 C10 F12 101.8(6) . .
F11A C10 C9 119.1(5) . .
F11 C10 C9 115.2(3) . .
F12A C10 C9 117.4(7) . .
F10 C10 C9 113.1(7) . .
F12 C10 C9 106.9(3) . .
F11A C10 F10A 99.7(10) . .
F11 C10 F10A 51.1(5) . .
F12A C10 F10A 92.6(6) . .
F10 C10 F10A 83.7(6) . .
F12 C10 F10A 147.0(6) . .
C9 C10 F10A 100.3(4) . .
F11A F11 F10A 135.0(10) . .
F11A F11 C10 58.6(7) . .
F10A F11 C10 77.5(6) . .
F11A F12 C10 48.9(6) . .
F11 F10A C10 51.4(5) . .
F11 F11A C10 72.2(12) . .
F11 F11A F12 151.6(14) . .
C10 F11A F12 80.4(9) . .
C9 O4 Cu2 125.96(15) . .
N1 O01 Cu2 124.97(12) . .
O01 N1 C03 125.03(16) . .
O01 N1 C01 121.65(16) . .
C03 N1 C01 112.08(16) . .
N1 C01 C012 110.59(18) . .
N1 C01 C011 105.60(17) . .
C012 C01 C011 110.8(2) . .
N1 C01 C02 99.80(16) . .
C012 C01 C02 115.62(19) . .
C011 C01 C02 113.4(2) . .
N2 C02 C022 110.0(2) . .
N2 C02 C021 106.08(19) . .
C022 C02 C021 110.8(2) . .
N2 C02 C01 100.14(15) . .
C022 C02 C01 115.0(2) . .
C021 C02 C01 113.9(2) . .
O02 N2 C03 125.22(17) . .
O02 N2 C02 122.60(17) . .
C03 N2 C02 111.63(17) . .
N1 C03 N2 108.29(17) . .
N1 C03 C04 126.01(17) . .
N2 C03 C04 125.67(18) . .
C06 C04 C05 104.71(16) . .
C06 C04 C03 126.64(18) . .
C05 C04 C03 128.60(17) . .
N3 C05 C04 111.22(17) . .
C05 N3 N4 105.34(16) . .
C05 N3 Cu1 123.50(13) . .
N4 N3 Cu1 131.15(12) . .
C06 N4 N3 111.30(15) . .
C06 N4 C041 125.76(17) . .
N3 N4 C041 122.94(16) . .
N4 C041 C042 111.7(2) . .
N4 C06 C04 107.43(17) . .

loop_
_geom_bond_atom_site_label_1
_geom_bond_atom_site_label_2
_geom_bond_distance
_geom_bond_site_symmetry_2
Cu1 O2 1.9739(13) 7_565
Cu1 O2 1.9739(13) .
Cu1 N3 2.0956(16) .
Cu1 N3 2.0958(16) 7_565
Cu1 O1 2.2430(17) 7_565
Cu1 O1 2.2431(17) .
O1 C2 1.232(2) .
C1 F1A 1.169(6) .
C1 F3 1.242(7) .
C1 F1 1.246(5) .
C1 F2A 1.280(7) .
C1 F2 1.384(6) .
C1 F3A 1.413(8) .
C1 C2 1.544(3) .
F1 F3A 1.059(11) .
F1 F1A 1.183(16) .
F2 F1A 0.996(19) .
F3 F3A 1.643(13) .
C2 C3 1.397(3) .
C3 C4 1.379(3) .
C4 O2 1.257(2) .
C4 C5 1.529(3) .
C5 F4A 1.186(13) .
C5 F6 1.254(10) .
C5 F5A 1.255(9) .
C5 F5 1.358(7) .
C5 F6A 1.371(8) .
C5 F4 1.396(9) .
F6 F5A 1.778(13) .
Cu2 O4 1.9606(14) 5_575
Cu2 O4 1.9607(14) .
Cu2 O3 2.0102(16) 5_575
Cu2 O3 2.0102(16) .
Cu2 O01 2.2600(16) 5_575
Cu2 O01 2.2600(16) .
O3 C7 1.242(3) .
C6 F7A 1.238(13) .
C6 F9A 1.250(14) .
C6 F8A 1.308(13) .
C6 F8 1.357(19) .
C6 F9 1.370(13) .
C6 F7 1.374(11) .
C6 C7 1.523(4) .
C7 C8 1.387(4) .
C8 C9 1.386(4) .
C9 O4 1.246(3) .
C9 C10 1.528(4) .
C10 F11A 1.106(10) .
C10 F11 1.234(6) .
C10 F12A 1.263(9) .
C10 F10 1.298(8) .
C10 F12 1.447(7) .
C10 F10A 1.542(10) .
F11 F11A 0.98(2) .
F11 F10A 1.229(13) .
F12 F11A 1.136(18) .
O01 N1 1.299(2) .
N1 C03 1.336(3) .
N1 C01 1.504(2) .
C01 C012 1.519(3) .
C01 C011 1.530(3) .
C01 C02 1.549(3) .
C02 N2 1.503(3) .
C02 C022 1.521(3) .
C02 C021 1.527(3) .
N2 O02 1.267(2) .
N2 C03 1.349(3) .
C03 C04 1.434(3) .
C04 C06 1.386(3) .
C04 C05 1.398(3) .
C05 N3 1.326(2) .
N3 N4 1.368(2) .
N4 C06 1.336(3) .
N4 C041 1.466(2) .
C041 C042 1.510(4) .
